data_1505300
loop_
_publ_author_name
'San Miguel, Lidaris'
'Porter, 3rd, William W'
'Matzger, Adam J.'

_publ_section_title
;
 Planar beta-linked oligothiophenes based on thieno[3,2-b]thiophene and
 dithieno[3,2-b:2',3'-d]thiophene fused units.
;
_journal_issue 6
_journal_name_full 'Organic letters'
_journal_page_first 1005
_journal_page_last 1008
_journal_paper_doi 10.1021/ol0630393
_journal_volume 9
_journal_year 2007
_chemical_formula_moiety 'C16 H6 S6 '
_chemical_formula_sum 'C16 H6 S6'
_chemical_formula_weight 390.57
_chemical_name_common beta(T3-T3)
_chemical_name_systematic
; 
3,3'-bis(dithieno[3,2-b:2',3'-d]thiophene)
;
_space_group_IT_number 14
_symmetry_cell_setting monoclinic
_symmetry_space_group_name_Hall '-P 2yn'
_symmetry_space_group_name_H-M 'P 1 21/n 1'
_atom_sites_solution_hydrogens geom
_atom_sites_solution_primary direct
_atom_sites_solution_secondary difmap
_audit_creation_method SHELXL-97
_cell_angle_alpha 90.00
_cell_angle_beta 108.180(17)
_cell_angle_gamma 90.00
_cell_formula_units_Z 2
_cell_length_a 11.677(3)
_cell_length_b 3.9584(10)
_cell_length_c 16.868(4)
_cell_measurement_reflns_used 6752
_cell_measurement_temperature 295
_cell_measurement_theta_max 66.5
_cell_measurement_theta_min 8.0
_cell_volume 740.8(3)
_computing_cell_refinement PROCESS-AUTO
_computing_data_collection PROCESS-AUTO
_computing_data_reduction CrystalStructure
_computing_publication_material 'CrystalStructure 3.7.0'
_computing_structure_refinement 'SHELXL-97 (Sheldrick, 1997)'
_computing_structure_solution 'SHELXS-97 (Sheldrick, 1990)'
_diffrn_ambient_temperature 295
_diffrn_detector_area_resol_mean 10.00
_diffrn_measured_fraction_theta_full 0.940
_diffrn_measured_fraction_theta_max 0.940
_diffrn_measurement_device_type 'Rigaku RAXIS-SPIDER'
_diffrn_measurement_method \w
_diffrn_radiation_monochromator graphite
_diffrn_radiation_source 'fine-focus sealed tube'
_diffrn_radiation_type CuK\a
_diffrn_radiation_wavelength 1.54180
_diffrn_reflns_av_R_equivalents 0.0467
_diffrn_reflns_av_sigmaI/netI 0.0396
_diffrn_reflns_limit_h_max 12
_diffrn_reflns_limit_h_min -12
_diffrn_reflns_limit_k_max 4
_diffrn_reflns_limit_k_min -4
_diffrn_reflns_limit_l_max 20
_diffrn_reflns_limit_l_min -20
_diffrn_reflns_number 8972
_diffrn_reflns_theta_full 66.50
_diffrn_reflns_theta_max 66.50
_diffrn_reflns_theta_min 7.99
_exptl_absorpt_coefficient_mu 8.440
_exptl_absorpt_correction_T_max 0.9203
_exptl_absorpt_correction_T_min 0.2969
_exptl_absorpt_correction_type multi-scan
_exptl_absorpt_process_details
; 
    Higashi, T. (1995). Program for Absorption Correction.
    Rigaku Corporation, Tokyo, Japan 
;
_exptl_crystal_colour colorless
_exptl_crystal_density_diffrn 1.751
_exptl_crystal_density_method 'not measured'
_exptl_crystal_description needle
_exptl_crystal_F_000 396
_exptl_crystal_size_max 0.19
_exptl_crystal_size_mid 0.02
_exptl_crystal_size_min 0.01
_refine_diff_density_max 0.293
_refine_diff_density_min -0.255
_refine_diff_density_rms 0.071
_refine_ls_extinction_method none
_refine_ls_goodness_of_fit_ref 1.093
_refine_ls_hydrogen_treatment refall
_refine_ls_matrix_type full
_refine_ls_number_parameters 101
_refine_ls_number_reflns 1231
_refine_ls_number_restraints 0
_refine_ls_restrained_S_all 1.093
_refine_ls_R_factor_all 0.0641
_refine_ls_R_factor_gt 0.0475
_refine_ls_shift/su_max 0.001
_refine_ls_shift/su_mean 0.000
_refine_ls_structure_factor_coef Fsqd
_refine_ls_weighting_details 'calc w=1/[\s^2^(Fo^2^)+(0.0529P)^2^+0.7490P] where P=(Fo^2^+2Fc^2^)/3'
_refine_ls_weighting_scheme calc
_refine_ls_wR_factor_gt 0.1139
_refine_ls_wR_factor_ref 0.1228
_reflns_number_gt 959
_reflns_number_total 1231
_reflns_threshold_expression >2sigma(I)
_cod_data_source_file ol0630393si20070202_114846.cif
_cod_data_source_block beta(T3-T3)
_cod_database_code 1505300

loop_
_symmetry_equiv_pos_as_xyz
'x, y, z'
'-x+1/2, y+1/2, -z+1/2'
'-x, -y, -z'
'x-1/2, -y-1/2, z-1/2'

loop_
_atom_site_label
_atom_site_type_symbol
_atom_site_fract_x
_atom_site_fract_y
_atom_site_fract_z
_atom_site_U_iso_or_equiv
_atom_site_adp_type
_atom_site_occupancy
_atom_site_symmetry_multiplicity
_atom_site_calc_flag
_atom_site_refinement_flags
S1 S 0.46930(12) 0.1547(3) 0.89856(7) 0.0584(4) Uani 1 1 d .
S2 S 0.77724(11) -0.1657(3) 0.84425(6) 0.0502(4) Uani 1 1 d .
S3 S 0.78251(11) 0.2824(3) 1.06982(7) 0.0522(4) Uani 1 1 d .
C1 C 0.4239(5) -0.0121(13) 0.7988(3) 0.0623(13) Uani 1 1 d .
H1 H 0.3438 -0.0212 0.7654 0.075 Uiso 1 1 calc R
C2 C 0.5159(5) -0.1276(11) 0.7742(3) 0.0549(12) Uani 1 1 d .
H2 H 0.5112 -0.2474 0.7257 0.066 Uiso 1 1 d .
C3 C 0.6294(4) -0.0788(10) 0.8368(2) 0.0458(11) Uani 1 1 d .
C4 C 0.6172(4) 0.0704(10) 0.9084(2) 0.0461(11) Uani 1 1 d .
C5 C 0.7312(4) 0.1180(9) 0.9704(2) 0.0436(11) Uani 1 1 d .
C6 C 0.8254(4) 0.0022(10) 0.9448(2) 0.0429(10) Uani 1 1 d .
C7 C 0.9426(4) 0.0482(9) 1.0052(2) 0.0416(10) Uani 1 1 d .
C8 C 0.9286(4) 0.1978(11) 1.0751(2) 0.0495(11) Uani 1 1 d .
H3 H 0.9969 0.2680 1.1279 0.058 Uiso 1 1 d .

loop_
_atom_site_aniso_label
_atom_site_aniso_U_11
_atom_site_aniso_U_22
_atom_site_aniso_U_33
_atom_site_aniso_U_23
_atom_site_aniso_U_13
_atom_site_aniso_U_12
S1 0.0471(9) 0.0665(8) 0.0614(7) 0.0085(5) 0.0168(6) 0.0054(6)
S2 0.0535(9) 0.0527(7) 0.0445(6) -0.0022(4) 0.0154(5) 0.0011(5)
S3 0.0522(9) 0.0561(7) 0.0516(6) -0.0073(5) 0.0211(5) 0.0016(5)
C1 0.052(4) 0.070(3) 0.056(3) 0.013(2) 0.005(2) -0.007(3)
C2 0.056(4) 0.055(3) 0.052(2) 0.006(2) 0.013(2) -0.001(2)
C3 0.046(3) 0.048(2) 0.042(2) 0.0045(18) 0.012(2) -0.002(2)
C4 0.044(3) 0.047(2) 0.050(2) 0.0110(18) 0.017(2) 0.004(2)
C5 0.048(3) 0.040(2) 0.044(2) 0.0034(17) 0.016(2) 0.0012(19)
C6 0.049(3) 0.040(2) 0.041(2) -0.0001(17) 0.016(2) 0.0015(19)
C7 0.046(3) 0.036(2) 0.045(2) 0.0022(17) 0.018(2) -0.0016(19)
C8 0.051(3) 0.051(2) 0.047(2) -0.0055(19) 0.016(2) -0.001(2)

loop_
_atom_type_symbol
_atom_type_description
_atom_type_scat_dispersion_real
_atom_type_scat_dispersion_imag
_atom_type_scat_source
C C 0.0181 0.0091 'International Tables Vol C Tables 4.2.6.8 and 6.1.1.4'
H H 0.0000 0.0000 'International Tables Vol C Tables 4.2.6.8 and 6.1.1.4'
S S 0.3331 0.5567 'International Tables Vol C Tables 4.2.6.8 and 6.1.1.4'

loop_
_geom_angle_atom_site_label_1
_geom_angle_atom_site_label_2
_geom_angle_atom_site_label_3
_geom_angle
_geom_angle_site_symmetry_3
C4 S1 C1 90.8(2) .
C3 S2 C6 90.4(2) .
C8 S3 C5 90.9(2) .
C2 C1 S1 113.4(4) .
C2 C1 H1 123.3 .
S1 C1 H1 123.3 .
C1 C2 C3 111.8(4) .
C1 C2 H2 127.5 .
C3 C2 H2 120.4 .
C4 C3 C2 112.2(4) .
C4 C3 S2 113.1(3) .
C2 C3 S2 134.7(3) .
C3 C4 C5 111.6(4) .
C3 C4 S1 111.8(3) .
C5 C4 S1 136.6(3) .
C6 C5 C4 112.4(4) .
C6 C5 S3 111.1(3) .
C4 C5 S3 136.5(3) .
C5 C6 C7 114.3(4) .
C5 C6 S2 112.6(3) .
C7 C6 S2 133.1(3) .
C8 C7 C6 108.7(4) .
C8 C7 C7 125.2(5) 3_757
C6 C7 C7 126.1(4) 3_757
C7 C8 S3 115.0(3) .
C7 C8 H3 126.2 .
S3 C8 H3 118.8 .

loop_
_geom_bond_atom_site_label_1
_geom_bond_atom_site_label_2
_geom_bond_distance
_geom_bond_site_symmetry_2
S1 C4 1.716(5) .
S1 C1 1.730(5) .
S2 C3 1.726(5) .
S2 C6 1.744(4) .
S3 C8 1.714(5) .
S3 C5 1.723(4) .
C1 C2 1.347(7) .
C1 H1 0.9300 .
C2 C3 1.427(6) .
C2 H2 0.9320 .
C3 C4 1.391(6) .
C4 C5 1.425(6) .
C5 C6 1.379(6) .
C6 C7 1.439(6) .
C7 C8 1.374(5) .
C7 C7 1.457(8) 3_757
C8 H3 1.0308 .

loop_
_geom_torsion_atom_site_label_1
_geom_torsion_atom_site_label_2
_geom_torsion_atom_site_label_3
_geom_torsion_atom_site_label_4
_geom_torsion
_geom_torsion_site_symmetry_1
_geom_torsion_site_symmetry_4
C4 S1 C1 C2 0.3(4) . .
S1 C1 C2 C3 -0.8(5) . .
C1 C2 C3 C4 1.0(6) . .
C1 C2 C3 S2 -179.6(4) . .
C6 S2 C3 C4 -0.4(3) . .
C6 S2 C3 C2 -179.7(5) . .
C2 C3 C4 C5 -179.9(3) . .
S2 C3 C4 C5 0.6(5) . .
C2 C3 C4 S1 -0.8(5) . .
S2 C3 C4 S1 179.7(2) . .
C1 S1 C4 C3 0.3(3) . .
C1 S1 C4 C5 179.1(5) . .
C3 C4 C5 C6 -0.6(5) . .
S1 C4 C5 C6 -179.4(3) . .
C3 C4 C5 S3 179.7(3) . .
S1 C4 C5 S3 0.9(7) . .
C8 S3 C5 C6 0.6(3) . .
C8 S3 C5 C4 -179.7(4) . .
C4 C5 C6 C7 179.4(3) . .
S3 C5 C6 C7 -0.8(4) . .
C4 C5 C6 S2 0.3(4) . .
S3 C5 C6 S2 -179.9(2) . .
C3 S2 C6 C5 0.0(3) . .
C3 S2 C6 C7 -178.8(4) . .
C5 C6 C7 C8 0.6(5) . .
S2 C6 C7 C8 179.5(3) . .
C5 C6 C7 C7 -179.7(5) . 3_757
S2 C6 C7 C7 -0.8(8) . 3_757
C6 C7 C8 S3 -0.2(5) . .
C7 C7 C8 S3 -179.9(4) 3_757 .
C5 S3 C8 C7 -0.2(3) . .
